data_2213527
loop_
_publ_author_name
'Radha Krishna, J.'
' Krishnaiah, M.'
'Syam Prasad, G.'
'Suresh Reddy, C.'
'Vedavati G. Puranik.'

_publ_section_title
;6-Bromo-3-(4-chlorophenyl)-2-(4-methoxyphenyl)-3,4-dihydro-1,3,2-benzoxazaphosphinine
 2-sulfide
;
_journal_coeditor_code RZ2131
_journal_issue 5
_journal_name_full 'Acta Crystallographica Section E'
_journal_page_first o2407
_journal_page_last o2409
_journal_paper_doi 10.1107/S160053680701776X
_journal_volume 63
_journal_year 2007
_chemical_formula_iupac 'C20 H16 Br Cl N O2 P S'
_chemical_formula_moiety 'C20 H16 Br Cl N O2 P S'
_chemical_formula_sum 'C20 H16 Br Cl N O2 P S'
_chemical_formula_weight 480.73
_chemical_name_systematic
;
6-Bromo-3-(4-chlorophenyl)-2-(4-methoxyphenyl)-
3,4-dihydro-1,3,2-benzoxazaphosphinine 2-sulfide
;
_space_group_IT_number 14
_symmetry_cell_setting monoclinic
_symmetry_space_group_name_Hall '-P 2ybc'
_symmetry_space_group_name_H-M 'P 1 21/c 1'
_atom_sites_solution_hydrogens geom
_atom_sites_solution_primary direct
_atom_sites_solution_secondary difmap
_audit_creation_method SHELXL-97
_cell_angle_alpha 90.00
_cell_angle_beta 95.885(2)
_cell_angle_gamma 90.00
_cell_formula_units_Z 4
_cell_length_a 8.7765(10)
_cell_length_b 10.1549(12)
_cell_length_c 22.707(3)
_cell_measurement_reflns_used 898
_cell_measurement_temperature 293(2)
_cell_measurement_theta_max 25.0
_cell_measurement_theta_min 2.20
_cell_volume 2013.1(4)
_computing_cell_refinement 'SAINT (Bruker, 2002)'
_computing_data_collection 'SMART (Bruker, 2001)'
_computing_data_reduction SAINT
_computing_molecular_graphics 'ZORTEPII (Zsolnai, 1998)'
_computing_publication_material
;
enCIFer (Allen <i>et al.</i>,  2004) and PARST (Nardelli, 1995)
;
_computing_structure_refinement 'SHELXL97 (Sheldrick, 1997)'
_computing_structure_solution 'SHELXS97 (Sheldrick, 1997)'
_diffrn_ambient_temperature 293(2)
_diffrn_measured_fraction_theta_full 1.000
_diffrn_measured_fraction_theta_max 1.000
_diffrn_measurement_device_type
;
Siemens SMART CCD area-detector
;
_diffrn_measurement_method \w
_diffrn_radiation_monochromator graphite
_diffrn_radiation_source 'fine-focus sealed tube'
_diffrn_radiation_type MoK\a
_diffrn_radiation_wavelength 0.71073
_diffrn_reflns_av_R_equivalents 0.0331
_diffrn_reflns_av_sigmaI/netI 0.0238
_diffrn_reflns_limit_h_max 10
_diffrn_reflns_limit_h_min -10
_diffrn_reflns_limit_k_max 12
_diffrn_reflns_limit_k_min -12
_diffrn_reflns_limit_l_max 26
_diffrn_reflns_limit_l_min -27
_diffrn_reflns_number 18958
_diffrn_reflns_theta_full 25.00
_diffrn_reflns_theta_max 25.00
_diffrn_reflns_theta_min 2.20
_diffrn_standards_decay_% 0
_diffrn_standards_number 0
_exptl_absorpt_coefficient_mu 2.373
_exptl_absorpt_correction_T_max 0.731
_exptl_absorpt_correction_T_min 0.588
_exptl_absorpt_correction_type multi-scan
_exptl_absorpt_process_details '(SADABS; Bruker, 2001)'
_exptl_crystal_colour white
_exptl_crystal_density_diffrn 1.586
_exptl_crystal_density_method 'not measured'
_exptl_crystal_description prism
_exptl_crystal_F_000 968
_exptl_crystal_size_max 0.24
_exptl_crystal_size_mid 0.24
_exptl_crystal_size_min 0.13
_refine_diff_density_max 1.403
_refine_diff_density_min -0.730
_refine_ls_extinction_method none
_refine_ls_goodness_of_fit_ref 1.035
_refine_ls_hydrogen_treatment constr
_refine_ls_matrix_type full
_refine_ls_number_parameters 244
_refine_ls_number_reflns 3543
_refine_ls_number_restraints 0
_refine_ls_restrained_S_all 1.035
_refine_ls_R_factor_all 0.0618
_refine_ls_R_factor_gt 0.0468
_refine_ls_shift/su_max 0.001
_refine_ls_shift/su_mean 0.000
_refine_ls_structure_factor_coef Fsqd
_refine_ls_weighting_details 'calc w=1/[\s^2^(Fo^2^)+(0.0704P)^2^+1.7985P] where P=(Fo^2^+2Fc^2^)/3'
_refine_ls_weighting_scheme calc
_refine_ls_wR_factor_gt 0.1211
_refine_ls_wR_factor_ref 0.1312
_reflns_number_gt 2775
_reflns_number_total 3543
_reflns_threshold_expression I>2\s(I)
_cod_data_source_file rz2131.cif
_cod_data_source_block I
_cod_original_sg_symbol_H-M 'P 21/c'
_cod_database_code 2213527
_cod_database_fobs_code 2213527

loop_
_symmetry_equiv_pos_as_xyz
'x, y, z'
'-x, y+1/2, -z+1/2'
'-x, -y, -z'
'x, -y-1/2, z-1/2'

loop_
_atom_site_type_symbol
_atom_site_label
_atom_site_fract_x
_atom_site_fract_y
_atom_site_fract_z
_atom_site_U_iso_or_equiv
_atom_site_adp_type
_atom_site_calc_flag
_atom_site_refinement_flags
_atom_site_occupancy
Br Br26 0.17792(7) 0.06566(6) 0.47281(2) 0.0836(2) Uani d . 1
P P1 0.29439(10) 0.03359(9) 0.17673(4) 0.0410(2) Uani d . 1
S S2 0.08073(10) 0.02314(10) 0.14719(5) 0.0537(3) Uani d . 1
Cl Cl27 0.09865(15) -0.62080(11) 0.14604(6) 0.0812(4) Uani d . 1
O O3 0.3399(3) 0.1485(2) 0.22477(11) 0.0458(6) Uani d . 1
O O4 0.7010(3) 0.1901(3) -0.00369(13) 0.0716(9) Uani d . 1
N N5 0.3610(3) -0.0990(3) 0.21532(13) 0.0456(7) Uani d . 1
C C12 0.3000(4) 0.1307(3) 0.28257(15) 0.0424(8) Uani d . 1
C C6 0.4183(4) 0.0763(3) 0.12219(16) 0.0444(8) Uani d . 1
C C7 0.5731(4) 0.0508(4) 0.13178(18) 0.0586(11) Uani d . 1
H H7 0.6123 0.0082 0.1663 0.070 Uiso calc R 1
C C17 0.3485(4) 0.0157(4) 0.31110(16) 0.0440(8) Uani d . 1
C C9 0.6162(4) 0.1504(4) 0.03956(17) 0.0525(9) Uani d . 1
C C21 0.2625(5) -0.4005(4) 0.12862(18) 0.0564(10) Uani d . 1
H H21 0.2811 -0.4372 0.0925 0.068 Uiso calc R 1
C C13 0.2199(4) 0.2272(4) 0.30874(18) 0.0525(9) Uani d . 1
H H13 0.1884 0.3034 0.2882 0.063 Uiso calc R 1
C C8 0.6712(5) 0.0880(5) 0.09050(19) 0.0650(12) Uani d . 1
H H8 0.7754 0.0702 0.0977 0.078 Uiso calc R 1
C C22 0.1720(4) -0.4658(4) 0.16594(19) 0.0529(10) Uani d . 1
C C19 0.2982(4) -0.2242(3) 0.19944(15) 0.0413(8) Uani d . 1
C C23 0.1447(5) -0.4132(4) 0.21936(19) 0.0550(10) Uani d . 1
H H23 0.0855 -0.4586 0.2443 0.066 Uiso calc R 1
C C16 0.3144(5) -0.0026(4) 0.36873(17) 0.0523(9) Uani d . 1
H H16 0.3452 -0.0789 0.3893 0.063 Uiso calc R 1
C C15 0.2336(5) 0.0942(4) 0.39528(17) 0.0538(10) Uani d . 1
C C24 0.2066(4) -0.2911(4) 0.23573(17) 0.0505(9) Uani d . 1
H H24 0.1863 -0.2537 0.2715 0.061 Uiso calc R 1
C C20 0.3245(5) -0.2795(4) 0.14623(17) 0.0532(9) Uani d . 1
H H20 0.3852 -0.2349 0.1215 0.064 Uiso calc R 1
C C18 0.4364(4) -0.0790(4) 0.27644(16) 0.0494(9) Uani d . 1
H H18A 0.5392 -0.0454 0.2744 0.059 Uiso calc R 1
H H18B 0.4447 -0.1630 0.2968 0.059 Uiso calc R 1
C C14 0.1876(5) 0.2076(4) 0.36653(18) 0.0586(10) Uani d . 1
H H14 0.1348 0.2714 0.3857 0.070 Uiso calc R 1
C C10 0.4605(5) 0.1763(5) 0.02979(19) 0.0703(13) Uani d . 1
H H10 0.4215 0.2188 -0.0048 0.084 Uiso calc R 1
C C11 0.3633(5) 0.1397(5) 0.07065(19) 0.0652(12) Uani d . 1
H H11 0.2593 0.1580 0.0635 0.078 Uiso calc R 1
C C25 0.8597(5) 0.1672(6) 0.0035(2) 0.0861(16) Uani d . 1
H H25A 0.9046 0.2000 -0.0305 0.129 Uiso calc R 1
H H25B 0.8786 0.0744 0.0074 0.129 Uiso calc R 1
H H25C 0.9043 0.2117 0.0384 0.129 Uiso calc R 1

loop_
_atom_site_aniso_label
_atom_site_aniso_U_11
_atom_site_aniso_U_22
_atom_site_aniso_U_33
_atom_site_aniso_U_12
_atom_site_aniso_U_13
_atom_site_aniso_U_23
Br26 0.1111(5) 0.0933(4) 0.0499(3) -0.0206(3) 0.0244(3) -0.0031(2)
P1 0.0409(5) 0.0414(5) 0.0399(5) -0.0017(4) 0.0005(4) 0.0013(4)
S2 0.0395(5) 0.0577(6) 0.0622(6) -0.0020(4) -0.0023(4) 0.0043(5)
Cl27 0.0857(8) 0.0445(6) 0.1075(10) -0.0048(5) -0.0185(7) -0.0064(6)
O3 0.0539(14) 0.0410(13) 0.0426(13) -0.0077(11) 0.0060(11) 0.0012(11)
O4 0.0584(18) 0.100(2) 0.0578(18) 0.0053(16) 0.0151(14) 0.0215(17)
N5 0.0502(17) 0.0458(17) 0.0394(16) -0.0003(14) -0.0021(13) -0.0026(13)
C12 0.0440(19) 0.043(2) 0.0395(19) -0.0084(16) 0.0020(15) -0.0012(15)
C6 0.046(2) 0.046(2) 0.0404(19) -0.0001(16) 0.0016(16) 0.0003(15)
C7 0.047(2) 0.083(3) 0.045(2) 0.006(2) -0.0005(17) 0.018(2)
C17 0.0442(19) 0.044(2) 0.042(2) -0.0061(16) -0.0050(15) -0.0025(16)
C9 0.051(2) 0.061(2) 0.046(2) 0.0029(18) 0.0092(18) 0.0020(19)
C21 0.073(3) 0.052(2) 0.043(2) 0.007(2) -0.0013(19) -0.0076(18)
C13 0.059(2) 0.043(2) 0.056(2) 0.0014(17) 0.0048(18) -0.0019(17)
C8 0.040(2) 0.098(3) 0.056(3) 0.008(2) 0.0033(18) 0.017(2)
C22 0.051(2) 0.039(2) 0.065(3) 0.0041(17) -0.0106(19) 0.0015(18)
C19 0.0434(19) 0.0423(19) 0.0373(18) 0.0066(15) -0.0003(15) 0.0011(15)
C23 0.053(2) 0.049(2) 0.064(3) 0.0008(18) 0.0122(19) 0.011(2)
C16 0.063(2) 0.048(2) 0.044(2) -0.0098(18) -0.0044(18) 0.0035(17)
C15 0.063(2) 0.058(2) 0.041(2) -0.016(2) 0.0094(18) -0.0067(18)
C24 0.057(2) 0.048(2) 0.048(2) 0.0070(18) 0.0133(18) -0.0004(17)
C20 0.060(2) 0.055(2) 0.046(2) 0.0000(19) 0.0104(18) 0.0033(18)
C18 0.048(2) 0.052(2) 0.046(2) 0.0038(17) -0.0057(17) 0.0015(17)
C14 0.069(3) 0.054(2) 0.054(2) -0.002(2) 0.013(2) -0.010(2)
C10 0.061(3) 0.100(4) 0.050(2) 0.015(2) 0.006(2) 0.028(2)
C11 0.047(2) 0.092(3) 0.056(2) 0.014(2) 0.0030(19) 0.020(2)
C25 0.061(3) 0.129(5) 0.072(3) 0.002(3) 0.024(2) 0.017(3)

loop_
_atom_type_symbol
_atom_type_description
_atom_type_scat_dispersion_real
_atom_type_scat_dispersion_imag
_atom_type_scat_source
C C 0.0033 0.0016 'International Tables Vol C Tables 4.2.6.8 and 6.1.1.4'
H H 0.0000 0.0000 'International Tables Vol C Tables 4.2.6.8 and 6.1.1.4'
N N 0.0061 0.0033 'International Tables Vol C Tables 4.2.6.8 and 6.1.1.4'
O O 0.0106 0.0060 'International Tables Vol C Tables 4.2.6.8 and 6.1.1.4'
P P 0.1023 0.0942 'International Tables Vol C Tables 4.2.6.8 and 6.1.1.4'
S S 0.1246 0.1234 'International Tables Vol C Tables 4.2.6.8 and 6.1.1.4'
Br Br -0.2901 2.4595 'International Tables Vol C Tables 4.2.6.8 and 6.1.1.4'
Cl Cl 0.1484 0.1585 'International Tables Vol C Tables 4.2.6.8 and 6.1.1.4'

loop_
_geom_angle_atom_site_label_1
_geom_angle_atom_site_label_2
_geom_angle_atom_site_label_3
_geom_angle
_geom_angle_publ_flag
O3 P1 N5 100.24(14) y
O3 P1 C6 99.60(15) ?
N5 P1 C6 110.68(16) ?
O3 P1 S2 115.96(11) ?
N5 P1 S2 114.30(12) ?
C6 P1 S2 114.34(13) ?
C12 O3 P1 118.0(2) y
C9 O4 C25 118.7(3) ?
C19 N5 C18 118.9(3) ?
C19 N5 P1 118.8(2) ?
C18 N5 P1 118.4(2) y
C13 C12 C17 123.1(3) ?
C13 C12 O3 119.9(3) ?
C17 C12 O3 117.0(3) y
C7 C6 C11 118.4(4) ?
C7 C6 P1 120.4(3) ?
C11 C6 P1 121.2(3) ?
C6 C7 C8 120.8(4) ?
C6 C7 H7 119.6 ?
C8 C7 H7 119.6 ?
C12 C17 C16 118.1(3) ?
C12 C17 C18 116.4(3) y
C16 C17 C18 125.5(3) ?
O4 C9 C8 125.5(4) ?
O4 C9 C10 115.7(3) ?
C8 C9 C10 118.8(4) ?
C20 C21 C22 118.7(4) ?
C20 C21 H21 120.7 ?
C22 C21 H21 120.7 ?
C12 C13 C14 118.0(4) ?
C12 C13 H13 121.0 ?
C14 C13 H13 121.0 ?
C9 C8 C7 120.6(4) ?
C9 C8 H8 119.7 ?
C7 C8 H8 119.7 ?
C23 C22 C21 121.2(4) ?
C23 C22 Cl27 119.2(3) ?
C21 C22 Cl27 119.5(3) ?
C20 C19 C24 118.8(3) ?
C20 C19 N5 119.7(3) ?
C24 C19 N5 121.5(3) ?
C22 C23 C24 119.1(4) ?
C22 C23 H23 120.5 ?
C24 C23 H23 120.5 ?
C17 C16 C15 119.1(4) ?
C17 C16 H16 120.5 ?
C15 C16 H16 120.5 ?
C14 C15 C16 122.0(4) ?
C14 C15 Br26 118.8(3) ?
C16 C15 Br26 119.2(3) ?
C19 C24 C23 120.9(4) ?
C19 C24 H24 119.6 ?
C23 C24 H24 119.6 ?
C19 C20 C21 121.3(4) ?
C19 C20 H20 119.3 ?
C21 C20 H20 119.3 ?
N5 C18 C17 111.8(3) y
N5 C18 H18A 109.3 ?
C17 C18 H18A 109.3 ?
N5 C18 H18B 109.3 ?
C17 C18 H18B 109.3 ?
H18A C18 H18B 107.9 ?
C15 C14 C13 119.7(4) ?
C15 C14 H14 120.1 ?
C13 C14 H14 120.1 ?
C11 C10 C9 120.7(4) ?
C11 C10 H10 119.7 ?
C9 C10 H10 119.7 ?
C10 C11 C6 120.8(4) ?
C10 C11 H11 119.6 ?
C6 C11 H11 119.6 ?
O4 C25 H25A 109.5 ?
O4 C25 H25B 109.5 ?
H25A C25 H25B 109.5 ?
O4 C25 H25C 109.5 ?
H25A C25 H25C 109.5 ?
H25B C25 H25C 109.5 ?

loop_
_geom_bond_atom_site_label_1
_geom_bond_atom_site_label_2
_geom_bond_distance
_geom_bond_publ_flag
Br26 C15 1.897(4) ?
P1 O3 1.619(3) y
P1 N5 1.678(3) y
P1 C6 1.784(4) ?
P1 S2 1.9287(13) ?
Cl27 C22 1.743(4) ?
O3 C12 1.404(4) y
O4 C9 1.353(5) ?
O4 C25 1.405(5) ?
N5 C19 1.417(5) ?
N5 C18 1.489(5) y
C12 C13 1.376(5) ?
C12 C17 1.381(5) y
C6 C7 1.378(5) ?
C6 C11 1.379(5) ?
C7 C8 1.388(6) ?
C7 H7 0.9300 ?
C17 C16 1.384(5) ?
C17 C18 1.505(5) y
C9 C8 1.363(6) ?
C9 C10 1.387(6) ?
C21 C20 1.386(6) ?
C21 C22 1.388(6) ?
C21 H21 0.9300 ?
C13 C14 1.385(6) ?
C13 H13 0.9300 ?
C8 H8 0.9300 ?
C22 C23 1.369(6) ?
C19 C20 1.373(5) ?
C19 C24 1.387(5) ?
C23 C24 1.389(5) ?
C23 H23 0.9300 ?
C16 C15 1.386(6) ?
C16 H16 0.9300 ?
C15 C14 1.364(6) ?
C24 H24 0.9300 ?
C20 H20 0.9300 ?
C18 H18A 0.9700 ?
C18 H18B 0.9700 ?
C14 H14 0.9300 ?
C10 C11 1.374(6) ?
C10 H10 0.9300 ?
C11 H11 0.9300 ?
C25 H25A 0.9600 ?
C25 H25B 0.9600 ?
C25 H25C 0.9600 ?

loop_
_geom_hbond_atom_site_label_D
_geom_hbond_atom_site_label_H
_geom_hbond_atom_site_label_A
_geom_hbond_site_symmetry_A
_geom_hbond_distance_DH
_geom_hbond_distance_HA
_geom_hbond_distance_DA
_geom_hbond_angle_DHA
C8 H8 S2 1_655 0.93 2.84 3.750(5) 167.0

loop_
_geom_torsion_atom_site_label_1
_geom_torsion_atom_site_label_2
_geom_torsion_atom_site_label_3
_geom_torsion_atom_site_label_4
_geom_torsion
_geom_torsion_publ_flag
N5 P1 O3 C12 -49.2(3) y
C6 P1 O3 C12 -162.4(2) ?
S2 P1 O3 C12 74.4(2) ?
O3 P1 N5 C19 157.1(3) ?
C6 P1 N5 C19 -98.4(3) ?
S2 P1 N5 C19 32.4(3) ?
O3 P1 N5 C18 -0.2(3) y
C6 P1 N5 C18 104.2(3) ?
S2 P1 N5 C18 -125.0(3) ?
P1 O3 C12 C13 -127.8(3) ?
P1 O3 C12 C17 54.0(4) y
O3 P1 C6 C7 74.6(3) ?
N5 P1 C6 C7 -30.3(4) ?
S2 P1 C6 C7 -161.1(3) ?
O3 P1 C6 C11 -103.0(4) ?
N5 P1 C6 C11 152.2(3) ?
S2 P1 C6 C11 21.3(4) ?
C11 C6 C7 C8 -0.1(7) ?
P1 C6 C7 C8 -177.7(3) ?
C13 C12 C17 C16 0.0(5) ?
O3 C12 C17 C16 178.2(3) ?
C13 C12 C17 C18 -179.3(3) ?
O3 C12 C17 C18 -1.1(5) y
C25 O4 C9 C8 -0.5(7) ?
C25 O4 C9 C10 179.8(5) ?
C17 C12 C13 C14 0.4(6) ?
O3 C12 C13 C14 -177.8(3) ?
O4 C9 C8 C7 -179.6(4) ?
C10 C9 C8 C7 0.1(7) ?
C6 C7 C8 C9 -0.1(7) ?
C20 C21 C22 C23 -0.4(6) ?
C20 C21 C22 Cl27 -177.6(3) ?
C18 N5 C19 C20 -135.0(4) ?
P1 N5 C19 C20 67.7(4) ?
C18 N5 C19 C24 47.0(5) ?
P1 N5 C19 C24 -110.3(3) ?
C21 C22 C23 C24 1.2(6) ?
Cl27 C22 C23 C24 178.4(3) ?
C12 C17 C16 C15 0.0(5) ?
C18 C17 C16 C15 179.3(4) ?
C17 C16 C15 C14 -0.5(6) ?
C17 C16 C15 Br26 176.9(3) ?
C20 C19 C24 C23 1.3(6) ?
N5 C19 C24 C23 179.4(3) ?
C22 C23 C24 C19 -1.7(6) ?
C24 C19 C20 C21 -0.5(6) ?
N5 C19 C20 C21 -178.6(3) ?
C22 C21 C20 C19 0.1(6) ?
C19 N5 C18 C17 -113.2(4) ?
P1 N5 C18 C17 44.2(4) y
C12 C17 C18 N5 -46.4(4) y
C16 C17 C18 N5 134.4(4) ?
C16 C15 C14 C13 0.9(6) ?
Br26 C15 C14 C13 -176.5(3) ?
C12 C13 C14 C15 -0.8(6) ?
O4 C9 C10 C11 179.7(4) ?
C8 C9 C10 C11 0.0(7) ?
C9 C10 C11 C6 -0.1(8) ?
C7 C6 C11 C10 0.2(7) ?
P1 C6 C11 C10 177.8(4) ?
